data_1509142
loop_
_publ_author_name
'Caballero, Ana B.'
'Rodr\'iquez-Di\'eguez, Antonio'
'Quir\'os, Miguel'
'Lezama, Luis'
'Salas, Juan M.'

_publ_contact_author_address
;
Departamento de Qu\'imica Inorg\'anica, Facultad de Ciencias,
c/ Severo Ochoa s/n, 18071 Granada, Spain
;
_publ_contact_author_email acaballero@ugr.es
_publ_contact_author_fax '34 958 248526'
_publ_contact_author_name 'Ana B. Caballero'
_publ_contact_author_phone '34 958 240442'
_publ_section_title
;
 New Metal Complexes with 1,2,4-Triazolo[1,5-a]Pyrimidines and the
 Chelating Ligand 1,3-Propanediamine
;
_journal_name_full 'Inorganica Chimica Acta'
_journal_page_first 194
_journal_page_last 201
_journal_paper_doi 10.1016/j.ica.2011.08.060
_journal_volume 378
_journal_year 2011
_chemical_formula_moiety 'C18 H30 N12 Ni O2'
_chemical_formula_sum 'C18 H30 N12 Ni O2'
_chemical_formula_weight 505.25
_chemical_name_systematic
; 
 ? 
;
_space_group_IT_number 2
_symmetry_cell_setting triclinic
_symmetry_space_group_name_Hall '-P 1'
_symmetry_space_group_name_H-M 'P -1'
_atom_sites_solution_hydrogens geom
_atom_sites_solution_primary direct
_atom_sites_solution_secondary difmap
_audit_creation_method SHELXL-97
_cell_angle_alpha 78.240(1)
_cell_angle_beta 75.027(1)
_cell_angle_gamma 77.782(1)
_cell_formula_units_Z 2
_cell_length_a 9.1952(6)
_cell_length_b 10.0364(6)
_cell_length_c 13.0833(8)
_cell_measurement_reflns_used 7297
_cell_measurement_temperature 100(2)
_cell_measurement_theta_max 28.3
_cell_measurement_theta_min 2.4
_cell_volume 1125.69(12)
_computing_cell_refinement 'Bruker SMART'
_computing_data_collection 'Bruker SMART (Bruker, 1999)'
_computing_data_reduction 'Bruker SAINT (Bruker, 1999)'
_computing_molecular_graphics 'Xtal_GX (Hall & du Boulay, 1997)'
_computing_publication_material SHELXL-97
_computing_structure_refinement 'SHELXL-97 (Sheldrick, 1997)'
_computing_structure_solution 'SHELXS-97 (Sheldrick, 1997)'
_diffrn_ambient_temperature 100(2)
_diffrn_detector_area_resol_mean 8.26
_diffrn_measured_fraction_theta_full 0.990
_diffrn_measured_fraction_theta_max 0.908
_diffrn_measurement_device_type 'Bruker SMART APEX CCD system'
_diffrn_measurement_method '\f and \w scans'
_diffrn_radiation_monochromator graphite
_diffrn_radiation_source 'fine-focus sealed tube'
_diffrn_radiation_type MoK\a
_diffrn_radiation_wavelength 0.71073
_diffrn_reflns_av_R_equivalents 0.0222
_diffrn_reflns_av_sigmaI/netI 0.0304
_diffrn_reflns_limit_h_max 12
_diffrn_reflns_limit_h_min -11
_diffrn_reflns_limit_k_max 12
_diffrn_reflns_limit_k_min -12
_diffrn_reflns_limit_l_max 17
_diffrn_reflns_limit_l_min -17
_diffrn_reflns_number 13146
_diffrn_reflns_theta_full 26.70
_diffrn_reflns_theta_max 28.31
_diffrn_reflns_theta_min 1.63
_diffrn_standards_decay_% -0.1
_diffrn_standards_number 267
_exptl_absorpt_coefficient_mu 0.905
_exptl_absorpt_correction_T_max 0.948
_exptl_absorpt_correction_T_min 0.777
_exptl_absorpt_correction_type multi-scan
_exptl_absorpt_process_details 'Bruker SADABS (Bruker, 1999)'
_exptl_crystal_colour violet
_exptl_crystal_density_diffrn 1.491
_exptl_crystal_density_method 'not measured'
_exptl_crystal_description laminar
_exptl_crystal_F_000 532
_exptl_crystal_size_max 0.60
_exptl_crystal_size_mid 0.18
_exptl_crystal_size_min 0.06
_refine_diff_density_max 0.468
_refine_diff_density_min -0.303
_refine_diff_density_rms 0.062
_refine_ls_extinction_method none
_refine_ls_goodness_of_fit_ref 1.078
_refine_ls_hydrogen_treatment constr
_refine_ls_matrix_type full
_refine_ls_number_parameters 303
_refine_ls_number_reflns 5090
_refine_ls_number_restraints 0
_refine_ls_restrained_S_all 1.078
_refine_ls_R_factor_all 0.0375
_refine_ls_R_factor_gt 0.0340
_refine_ls_shift/su_max 0.000
_refine_ls_shift/su_mean 0.000
_refine_ls_structure_factor_coef Fsqd
_refine_ls_weighting_details 'calc w=1/[\s^2^(Fo^2^)+(0.0350P)^2^+0.7000P] where P=(Fo^2^+2Fc^2^)/3'
_refine_ls_weighting_scheme calc
_refine_ls_wR_factor_gt 0.0816
_refine_ls_wR_factor_ref 0.0837
_reflns_number_gt 4698
_reflns_number_total 5090
_reflns_threshold_expression I>2\s(I)
_cod_data_source_file Compound2b.cif
_cod_data_source_block compound_2b
_cod_depositor_comments 'Wrong last page number'
_cod_database_code 1509142

loop_
_symmetry_equiv_pos_as_xyz
'x, y, z'
'-x, -y, -z'

loop_
_atom_site_label
_atom_site_type_symbol
_atom_site_fract_x
_atom_site_fract_y
_atom_site_fract_z
_atom_site_U_iso_or_equiv
_atom_site_adp_type
_atom_site_occupancy
_atom_site_symmetry_multiplicity
_atom_site_calc_flag
_atom_site_refinement_flags
Ni1 Ni 0.0000 0.0000 0.0000 0.01174(8) Uani 1 2 d S
N1A N -0.17572(17) 0.30652(17) 0.21770(13) 0.0198(3) Uani 1 1 d .
C2A C -0.1752(2) 0.19925(19) 0.17439(14) 0.0182(4) Uani 1 1 d .
H2A H -0.2553 0.1463 0.1989 0.022 Uiso 1 1 d R
N3A N -0.05459(17) 0.16788(15) 0.09249(12) 0.0152(3) Uani 1 1 d .
C3AA C 0.03006(19) 0.26643(18) 0.08253(14) 0.0143(3) Uani 1 1 d .
N4A N 0.16152(17) 0.28342(16) 0.01270(12) 0.0169(3) Uani 1 1 d .
C5A C 0.2229(2) 0.38864(19) 0.02423(15) 0.0182(4) Uani 1 1 d .
C51A C 0.3757(2) 0.4049(2) -0.04920(19) 0.0326(5) Uani 1 1 d .
H51A H 0.4572 0.3590 -0.0120 0.039 Uiso 1 1 d R
H52A H 0.3818 0.5034 -0.0704 0.039 Uiso 1 1 d R
H53A H 0.3876 0.3634 -0.1131 0.039 Uiso 1 1 d R
C6A C 0.1569(2) 0.47582(19) 0.09907(15) 0.0189(4) Uani 1 1 d .
H6A H 0.2076 0.5483 0.1009 0.023 Uiso 1 1 d R
C7A C 0.0162(2) 0.46130(18) 0.17301(15) 0.0164(3) Uani 1 1 d .
O71A O -0.05342(14) 0.53177(13) 0.24359(11) 0.0204(3) Uani 1 1 d .
N8A N -0.04196(16) 0.34977(15) 0.15808(12) 0.0146(3) Uani 1 1 d .
N1P N -0.02278(16) -0.14662(15) 0.14041(12) 0.0147(3) Uani 1 1 d .
H11P H -0.1220 -0.1285 0.1787 0.018 Uiso 1 1 d R
H12P H -0.0097 -0.2318 0.1203 0.018 Uiso 1 1 d R
C1P C 0.0777(2) -0.1587(2) 0.21469(14) 0.0196(4) Uani 1 1 d .
H13P H 0.0597 -0.2388 0.2718 0.023 Uiso 1 1 d R
H14P H 0.0508 -0.0749 0.2491 0.023 Uiso 1 1 d R
C2P C 0.2464(2) -0.17682(19) 0.15900(15) 0.0183(4) Uani 1 1 d .
H21P H 0.2684 -0.2505 0.1144 0.022 Uiso 1 1 d R
H22P H 0.3075 -0.2082 0.2143 0.022 Uiso 1 1 d R
C3P C 0.2978(2) -0.04732(18) 0.08881(14) 0.0168(4) Uani 1 1 d .
H33P H 0.4108 -0.0626 0.0684 0.020 Uiso 1 1 d R
H34P H 0.2637 0.0302 0.1304 0.020 Uiso 1 1 d R
N3P N 0.23781(16) -0.00918(15) -0.00958(12) 0.0140(3) Uani 1 1 d .
H31P H 0.2617 0.0762 -0.0422 0.017 Uiso 1 1 d R
H32P H 0.2911 -0.0708 -0.0550 0.017 Uiso 1 1 d R
Ni2 Ni 0.5000 0.5000 0.5000 0.01321(9) Uani 1 2 d S
N1B N 0.37411(17) 0.16247(16) 0.75570(12) 0.0191(3) Uani 1 1 d .
C2B C 0.3668(2) 0.28928(19) 0.70244(15) 0.0187(4) Uani 1 1 d .
H2B H 0.2930 0.3634 0.7288 0.022 Uiso 1 1 d R
N3B N 0.47010(17) 0.30875(15) 0.60756(12) 0.0163(3) Uani 1 1 d .
C3AB C 0.5508(2) 0.18007(18) 0.59962(14) 0.0162(3) Uani 1 1 d .
N4B N 0.66495(19) 0.14138(16) 0.51967(13) 0.0221(3) Uani 1 1 d .
C5B C 0.7273(2) 0.0063(2) 0.53614(17) 0.0255(4) Uani 1 1 d .
C51B C 0.8513(3) -0.0415(2) 0.44462(19) 0.0377(6) Uani 1 1 d .
H51B H 0.8053 -0.0670 0.3932 0.045 Uiso 1 1 d R
H52B H 0.9201 -0.1217 0.4718 0.045 Uiso 1 1 d R
H53B H 0.9091 0.0333 0.4091 0.045 Uiso 1 1 d R
C6B C 0.6817(2) -0.0861(2) 0.62706(16) 0.0247(4) Uani 1 1 d .
H6B H 0.7360 -0.1781 0.6331 0.030 Uiso 1 1 d R
C7B C 0.5565(2) -0.04888(19) 0.71159(15) 0.0181(4) Uani 1 1 d .
O71B O 0.50051(15) -0.12131(13) 0.79473(11) 0.0214(3) Uani 1 1 d .
N8B N 0.49433(16) 0.09202(15) 0.68931(12) 0.0156(3) Uani 1 1 d .
N1Q N 0.50189(17) 0.60037(16) 0.62795(12) 0.0166(3) Uani 1 1 d .
H11Q H 0.5040 0.6922 0.6007 0.020 Uiso 1 1 d R
H12Q H 0.4104 0.5958 0.6769 0.020 Uiso 1 1 d R
C1Q C 0.6248(2) 0.55134(19) 0.68728(15) 0.0188(4) Uani 1 1 d .
H13Q H 0.6085 0.4620 0.7334 0.023 Uiso 1 1 d R
H14Q H 0.6206 0.6186 0.7342 0.023 Uiso 1 1 d R
C2Q C 0.7820(2) 0.5338(2) 0.61102(15) 0.0200(4) Uani 1 1 d .
H21Q H 0.7891 0.6181 0.5566 0.024 Uiso 1 1 d R
H22Q H 0.8605 0.5261 0.6524 0.024 Uiso 1 1 d R
C3Q C 0.8190(2) 0.40981(19) 0.55376(15) 0.0186(4) Uani 1 1 d .
H33Q H 0.7913 0.3280 0.6064 0.022 Uiso 1 1 d R
H34Q H 0.9305 0.3913 0.5239 0.022 Uiso 1 1 d R
N3Q N 0.73876(16) 0.42862(15) 0.46640(12) 0.0156(3) Uani 1 1 d .
H31Q H 0.7834 0.4896 0.4105 0.019 Uiso 1 1 d R
H32Q H 0.7560 0.3452 0.4427 0.019 Uiso 1 1 d R

loop_
_atom_site_aniso_label
_atom_site_aniso_U_11
_atom_site_aniso_U_22
_atom_site_aniso_U_33
_atom_site_aniso_U_23
_atom_site_aniso_U_13
_atom_site_aniso_U_12
Ni1 0.01174(15) 0.01167(15) 0.01130(15) -0.00163(11) 0.00011(11) -0.00435(11)
N1A 0.0155(7) 0.0235(8) 0.0198(8) -0.0070(6) 0.0030(6) -0.0074(6)
C2A 0.0170(8) 0.0199(9) 0.0176(9) -0.0049(7) 0.0017(7) -0.0076(7)
N3A 0.0147(7) 0.0150(7) 0.0155(7) -0.0035(6) 0.0007(6) -0.0058(6)
C3AA 0.0159(8) 0.0134(8) 0.0136(8) -0.0033(6) -0.0032(6) -0.0017(6)
N4A 0.0156(7) 0.0170(7) 0.0173(7) -0.0046(6) 0.0012(6) -0.0055(6)
C5A 0.0170(8) 0.0180(9) 0.0190(9) -0.0037(7) 0.0003(7) -0.0062(7)
C51A 0.0264(11) 0.0376(12) 0.0361(12) -0.0199(10) 0.0122(9) -0.0205(9)
C6A 0.0193(9) 0.0154(9) 0.0238(10) -0.0056(7) -0.0030(7) -0.0064(7)
C7A 0.0173(8) 0.0148(8) 0.0184(9) -0.0043(7) -0.0058(7) -0.0014(7)
O71A 0.0176(6) 0.0200(7) 0.0245(7) -0.0120(5) -0.0015(5) -0.0008(5)
N8A 0.0121(7) 0.0163(7) 0.0152(7) -0.0048(6) 0.0005(5) -0.0037(6)
N1P 0.0130(7) 0.0147(7) 0.0146(7) -0.0007(6) -0.0001(5) -0.0037(6)
C1P 0.0206(9) 0.0245(10) 0.0136(8) 0.0013(7) -0.0033(7) -0.0084(7)
C2P 0.0171(8) 0.0177(9) 0.0197(9) 0.0026(7) -0.0059(7) -0.0050(7)
C3P 0.0157(8) 0.0176(9) 0.0183(9) -0.0009(7) -0.0043(7) -0.0063(7)
N3P 0.0143(7) 0.0132(7) 0.0139(7) -0.0017(5) -0.0009(5) -0.0043(6)
Ni2 0.01194(15) 0.01343(16) 0.01232(16) -0.00151(12) 0.00038(11) -0.00227(12)
N1B 0.0149(7) 0.0184(8) 0.0190(8) -0.0019(6) 0.0025(6) -0.0005(6)
C2B 0.0158(8) 0.0186(9) 0.0178(9) -0.0020(7) 0.0013(7) -0.0014(7)
N3B 0.0155(7) 0.0158(7) 0.0151(7) -0.0017(6) 0.0003(6) -0.0024(6)
C3AB 0.0164(8) 0.0147(8) 0.0160(8) -0.0013(7) 0.0004(7) -0.0058(7)
N4B 0.0237(8) 0.0173(8) 0.0194(8) -0.0029(6) 0.0058(6) -0.0038(6)
C5B 0.0255(10) 0.0194(10) 0.0261(10) -0.0072(8) 0.0067(8) -0.0035(8)
C51B 0.0425(13) 0.0233(11) 0.0321(12) -0.0059(9) 0.0154(10) -0.0004(9)
C6B 0.0263(10) 0.0129(9) 0.0290(11) -0.0044(8) 0.0037(8) -0.0020(7)
C7B 0.0181(8) 0.0158(9) 0.0212(9) -0.0030(7) -0.0029(7) -0.0062(7)
O71B 0.0211(7) 0.0165(6) 0.0232(7) 0.0019(5) 0.0000(5) -0.0070(5)
N8B 0.0133(7) 0.0150(7) 0.0160(7) -0.0027(6) 0.0019(6) -0.0031(6)
N1Q 0.0157(7) 0.0166(7) 0.0157(7) -0.0024(6) -0.0006(6) -0.0030(6)
C1Q 0.0205(9) 0.0192(9) 0.0164(9) -0.0026(7) -0.0034(7) -0.0039(7)
C2Q 0.0154(8) 0.0239(10) 0.0214(9) -0.0042(7) -0.0039(7) -0.0043(7)
C3Q 0.0134(8) 0.0203(9) 0.0200(9) -0.0010(7) -0.0024(7) -0.0019(7)
N3Q 0.0141(7) 0.0152(7) 0.0146(7) -0.0008(6) 0.0005(6) -0.0025(6)

loop_
_atom_type_symbol
_atom_type_description
_atom_type_scat_dispersion_real
_atom_type_scat_dispersion_imag
_atom_type_scat_source
C C 0.0033 0.0016 'International Tables Vol C Tables 4.2.6.8 and 6.1.1.4'
H H 0.0000 0.0000 'International Tables Vol C Tables 4.2.6.8 and 6.1.1.4'
N N 0.0061 0.0033 'International Tables Vol C Tables 4.2.6.8 and 6.1.1.4'
O O 0.0106 0.0060 'International Tables Vol C Tables 4.2.6.8 and 6.1.1.4'
Ni Ni 0.3393 1.1124 'International Tables Vol C Tables 4.2.6.8 and 6.1.1.4'

loop_
_geom_angle_atom_site_label_1
_geom_angle_atom_site_label_2
_geom_angle_atom_site_label_3
_geom_angle
_geom_angle_site_symmetry_1
_geom_angle_site_symmetry_3
N1P Ni1 N1P 180.0 2 .
N1P Ni1 N3P 92.32(5) 2 2
N1P Ni1 N3P 87.69(5) . 2
N1P Ni1 N3P 87.68(5) 2 .
N1P Ni1 N3P 92.32(5) . .
N3P Ni1 N3P 180.0 2 .
N1P Ni1 N3A 91.33(6) 2 2
N1P Ni1 N3A 88.68(6) . 2
N3P Ni1 N3A 89.77(5) 2 2
N3P Ni1 N3A 90.23(5) . 2
N1P Ni1 N3A 88.67(6) 2 .
N1P Ni1 N3A 91.33(6) . .
N3P Ni1 N3A 90.23(5) 2 .
N3P Ni1 N3A 89.77(5) . .
N3A Ni1 N3A 180.0 2 .
C2A N1A N8A 101.44(14) . .
N1A C2A N3A 116.80(16) . .
N1A C2A H2A 121.6 . .
N3A C2A H2A 121.6 . .
C3AA N3A C2A 102.93(14) . .
C3AA N3A Ni1 126.66(11) . .
C2A N3A Ni1 130.38(12) . .
N4A C3AA N3A 127.54(16) . .
N4A C3AA N8A 124.19(16) . .
N3A C3AA N8A 108.28(15) . .
C3AA N4A C5A 114.23(15) . .
N4A C5A C6A 124.48(17) . .
N4A C5A C51A 115.34(16) . .
C6A C5A C51A 120.16(17) . .
C5A C51A H51A 109.7 . .
C5A C51A H52A 109.2 . .
H51A C51A H52A 109.5 . .
C5A C51A H53A 109.5 . .
H51A C51A H53A 109.5 . .
H52A C51A H53A 109.5 . .
C5A C6A C7A 122.37(17) . .
C5A C6A H6A 118.8 . .
C7A C6A H6A 118.8 . .
O71A C7A N8A 120.89(16) . .
O71A C7A C6A 128.34(17) . .
N8A C7A C6A 110.77(15) . .
C3AA N8A N1A 110.55(14) . .
C3AA N8A C7A 123.93(15) . .
N1A N8A C7A 125.50(14) . .
C1P N1P Ni1 119.68(11) . .
C1P N1P H11P 107.3 . .
Ni1 N1P H11P 107.4 . .
C1P N1P H12P 107.5 . .
Ni1 N1P H12P 107.4 . .
H11P N1P H12P 106.9 . .
N1P C1P C2P 112.73(15) . .
N1P C1P H13P 109.0 . .
C2P C1P H13P 108.9 . .
N1P C1P H14P 109.1 . .
C2P C1P H14P 109.1 . .
H13P C1P H14P 107.8 . .
C3P C2P C1P 114.47(15) . .
C3P C2P H21P 108.7 . .
C1P C2P H21P 108.7 . .
C3P C2P H22P 108.6 . .
C1P C2P H22P 108.6 . .
H21P C2P H22P 107.6 . .
N3P C3P C2P 112.73(14) . .
N3P C3P H33P 108.9 . .
C2P C3P H33P 108.9 . .
N3P C3P H34P 109.2 . .
C2P C3P H34P 109.2 . .
H33P C3P H34P 107.8 . .
C3P N3P Ni1 120.10(11) . .
C3P N3P H31P 107.2 . .
Ni1 N3P H31P 107.3 . .
C3P N3P H32P 107.4 . .
Ni1 N3P H32P 107.2 . .
H31P N3P H32P 106.9 . .
N3Q Ni2 N3Q 180.0 2_666 .
N3Q Ni2 N1Q 94.34(6) 2_666 2_666
N3Q Ni2 N1Q 85.66(6) . 2_666
N3Q Ni2 N1Q 85.66(6) 2_666 .
N3Q Ni2 N1Q 94.34(6) . .
N1Q Ni2 N1Q 179.999(2) 2_666 .
N3Q Ni2 N3B 91.24(6) 2_666 .
N3Q Ni2 N3B 88.76(6) . .
N1Q Ni2 N3B 88.42(6) 2_666 .
N1Q Ni2 N3B 91.58(6) . .
N3Q Ni2 N3B 88.76(6) 2_666 2_666
N3Q Ni2 N3B 91.24(6) . 2_666
N1Q Ni2 N3B 91.58(6) 2_666 2_666
N1Q Ni2 N3B 88.42(6) . 2_666
N3B Ni2 N3B 180.00(8) . 2_666
C2B N1B N8B 101.76(14) . .
N1B C2B N3B 116.62(16) . .
N1B C2B H2B 121.7 . .
N3B C2B H2B 121.6 . .
C3AB N3B C2B 102.90(15) . .
C3AB N3B Ni2 129.18(12) . .
C2B N3B Ni2 127.90(12) . .
N4B C3AB N3B 127.39(16) . .
N4B C3AB N8B 124.26(16) . .
N3B C3AB N8B 108.34(15) . .
C3AB N4B C5B 113.93(16) . .
N4B C5B C6B 124.72(18) . .
N4B C5B C51B 114.89(18) . .
C6B C5B C51B 120.36(18) . .
C5B C51B H51B 109.4 . .
C5B C51B H52B 109.6 . .
H51B C51B H52B 109.5 . .
C5B C51B H53B 109.5 . .
H51B C51B H53B 109.5 . .
H52B C51B H53B 109.5 . .
C5B C6B C7B 122.45(18) . .
C5B C6B H6B 118.7 . .
C7B C6B H6B 118.8 . .
O71B C7B N8B 120.48(16) . .
O71B C7B C6B 129.23(18) . .
N8B C7B C6B 110.29(16) . .
C3AB N8B N1B 110.37(14) . .
C3AB N8B C7B 124.18(15) . .
N1B N8B C7B 125.39(15) . .
C1Q N1Q Ni2 119.45(11) . .
C1Q N1Q H11Q 107.5 . .
Ni2 N1Q H11Q 107.5 . .
C1Q N1Q H12Q 107.4 . .
Ni2 N1Q H12Q 107.4 . .
H11Q N1Q H12Q 107.0 . .
N1Q C1Q C2Q 111.41(15) . .
N1Q C1Q H13Q 109.4 . .
C2Q C1Q H13Q 109.5 . .
N1Q C1Q H14Q 109.3 . .
C2Q C1Q H14Q 109.2 . .
H13Q C1Q H14Q 108.0 . .
C3Q C2Q C1Q 114.94(15) . .
C3Q C2Q H21Q 108.5 . .
C1Q C2Q H21Q 108.6 . .
C3Q C2Q H22Q 108.5 . .
C1Q C2Q H22Q 108.5 . .
H21Q C2Q H22Q 107.5 . .
N3Q C3Q C2Q 113.25(15) . .
N3Q C3Q H33Q 109.0 . .
C2Q C3Q H33Q 109.0 . .
N3Q C3Q H34Q 109.0 . .
C2Q C3Q H34Q 108.8 . .
H33Q C3Q H34Q 107.7 . .
C3Q N3Q Ni2 118.00(11) . .
C3Q N3Q H31Q 107.9 . .
Ni2 N3Q H31Q 107.8 . .
C3Q N3Q H32Q 107.7 . .
Ni2 N3Q H32Q 107.8 . .
H31Q N3Q H32Q 107.2 . .

loop_
_geom_bond_atom_site_label_1
_geom_bond_atom_site_label_2
_geom_bond_distance
_geom_bond_site_symmetry_2
Ni1 N1P 2.1009(14) 2
Ni1 N1P 2.1009(14) .
Ni1 N3P 2.1409(14) 2
Ni1 N3P 2.1410(14) .
Ni1 N3A 2.1713(15) 2
Ni1 N3A 2.1713(15) .
N1A C2A 1.313(2) .
N1A N8A 1.379(2) .
C2A N3A 1.361(2) .
C2A H2A 0.9500 .
N3A C3AA 1.350(2) .
C3AA N4A 1.333(2) .
C3AA N8A 1.371(2) .
N4A C5A 1.348(2) .
C5A C6A 1.382(3) .
C5A C51A 1.503(2) .
C51A H51A 0.9800 .
C51A H52A 0.9800 .
C51A H53A 0.9801 .
C6A C7A 1.417(2) .
C6A H6A 0.9500 .
C7A O71A 1.238(2) .
C7A N8A 1.405(2) .
N1P C1P 1.477(2) .
N1P H11P 0.9200 .
N1P H12P 0.9200 .
C1P C2P 1.523(2) .
C1P H13P 0.9900 .
C1P H14P 0.9900 .
C2P C3P 1.518(2) .
C2P H21P 0.9900 .
C2P H22P 0.9900 .
C3P N3P 1.478(2) .
C3P H33P 0.9900 .
C3P H34P 0.9900 .
N3P H31P 0.9200 .
N3P H32P 0.9200 .
Ni2 N3Q 2.1190(14) 2_666
Ni2 N3Q 2.1190(14) .
Ni2 N1Q 2.1277(15) 2_666
Ni2 N1Q 2.1278(15) .
Ni2 N3B 2.1593(15) .
Ni2 N3B 2.1593(15) 2_666
N1B C2B 1.318(2) .
N1B N8B 1.378(2) .
C2B N3B 1.361(2) .
C2B H2B 0.9500 .
N3B C3AB 1.356(2) .
C3AB N4B 1.331(2) .
C3AB N8B 1.373(2) .
N4B C5B 1.353(3) .
C5B C6B 1.381(3) .
C5B C51B 1.503(3) .
C51B H51B 0.9800 .
C51B H52B 0.9800 .
C51B H53B 0.9800 .
C6B C7B 1.420(3) .
C6B H6B 0.9500 .
C7B O71B 1.234(2) .
C7B N8B 1.410(2) .
N1Q C1Q 1.478(2) .
N1Q H11Q 0.9200 .
N1Q H12Q 0.9200 .
C1Q C2Q 1.528(2) .
C1Q H13Q 0.9900 .
C1Q H14Q 0.9900 .
C2Q C3Q 1.515(3) .
C2Q H21Q 0.9900 .
C2Q H22Q 0.9900 .
C3Q N3Q 1.475(2) .
C3Q H33Q 0.9900 .
C3Q H34Q 0.9900 .
N3Q H31Q 0.9200 .
N3Q H32Q 0.9200 .

loop_
_geom_hbond_atom_site_label_D
_geom_hbond_atom_site_label_H
_geom_hbond_atom_site_label_A
_geom_hbond_distance_DH
_geom_hbond_distance_HA
_geom_hbond_distance_DA
_geom_hbond_angle_DHA
N3P H31P N4A 0.92 2.27 2.928(2) 128.2
N3Q H32Q N4B 0.92 2.31 3.004(2) 131.6
